data_4032195
loop_
_publ_author_name
'Wang, Wenhui'
'Han, Junwen'
'Sun, Jinwei'
'Liu, Yun'

_publ_section_title
;
 CuBr-Catalyzed Aerobic Decarboxylative Cycloaddition for the Synthesis of
 Indolizines under Solvent-Free Conditions.
;
_journal_issue 6
_journal_name_full 'The Journal of organic chemistry'
_journal_page_first 2835
_journal_page_last 2842
_journal_paper_doi 10.1021/acs.joc.6b02455
_journal_volume 82
_journal_year 2017
_chemical_formula_sum 'C18 H14 Cl N O3'
_chemical_formula_weight 327.75
_chemical_name_systematic
; 
 ? 
;
_space_group_IT_number 2
_symmetry_cell_setting triclinic
_symmetry_space_group_name_Hall '-P 1'
_symmetry_space_group_name_H-M 'P -1'
_atom_sites_solution_hydrogens geom
_atom_sites_solution_primary direct
_atom_sites_solution_secondary difmap
_audit_creation_method SHELXL-97
_cell_angle_alpha 113.325(7)
_cell_angle_beta 97.507(7)
_cell_angle_gamma 97.595(7)
_cell_formula_units_Z 2
_cell_length_a 7.517(3)
_cell_length_b 9.801(4)
_cell_length_c 11.650(5)
_cell_measurement_reflns_used 25
_cell_measurement_temperature 296(2)
_cell_measurement_theta_max 12
_cell_measurement_theta_min 9
_cell_volume 765.3(5)
_computing_structure_refinement 'SHELXL-97 (Sheldrick, 1997)'
_computing_structure_solution 'SHELXS-97 (Sheldrick, 1990)'
_diffrn_ambient_temperature 296(2)
_diffrn_measured_fraction_theta_full 0.988
_diffrn_measured_fraction_theta_max 0.988
_diffrn_measurement_device_type 'Enraf--Nonius CAD-4'
_diffrn_measurement_method \w/2\q
_diffrn_radiation_monochromator graphite
_diffrn_radiation_source 'fine-focus sealed tube'
_diffrn_radiation_type MoK\a
_diffrn_radiation_wavelength 0.71073
_diffrn_reflns_av_R_equivalents 0.0204
_diffrn_reflns_av_sigmaI/netI 0.0361
_diffrn_reflns_limit_h_max 8
_diffrn_reflns_limit_h_min -8
_diffrn_reflns_limit_k_max 11
_diffrn_reflns_limit_k_min -10
_diffrn_reflns_limit_l_max 13
_diffrn_reflns_limit_l_min -13
_diffrn_reflns_number 4237
_diffrn_reflns_theta_full 25.00
_diffrn_reflns_theta_max 25.00
_diffrn_reflns_theta_min 1.94
_diffrn_standards_decay_% 0
_diffrn_standards_interval_count 200
_diffrn_standards_interval_time 2
_diffrn_standards_number 3
_exptl_absorpt_coefficient_mu 0.264
_exptl_absorpt_correction_T_max 0.9917
_exptl_absorpt_correction_T_min 0.9755
_exptl_absorpt_correction_type psi-scan
_exptl_absorpt_process_details '(XCAD4; Harms & Wocadlo, 1995)'
_exptl_crystal_colour YELLOW
_exptl_crystal_density_diffrn 1.422
_exptl_crystal_density_method 'not measured'
_exptl_crystal_description BLOCK
_exptl_crystal_F_000 340
_exptl_crystal_size_max 0.3
_exptl_crystal_size_mid 0.2
_exptl_crystal_size_min 0.2
_refine_diff_density_max 0.236
_refine_diff_density_min -0.239
_refine_diff_density_rms 0.040
_refine_ls_extinction_method none
_refine_ls_goodness_of_fit_ref 1.093
_refine_ls_hydrogen_treatment constr
_refine_ls_matrix_type full
_refine_ls_number_parameters 210
_refine_ls_number_reflns 2655
_refine_ls_number_restraints 0
_refine_ls_restrained_S_all 1.093
_refine_ls_R_factor_all 0.0536
_refine_ls_R_factor_gt 0.0414
_refine_ls_shift/su_max 0.012
_refine_ls_shift/su_mean 0.000
_refine_ls_structure_factor_coef Fsqd
_refine_ls_weighting_details 'calc w=1/[\s^2^(Fo^2^)+(0.0597P)^2^+0.1148P] where P=(Fo^2^+2Fc^2^)/3'
_refine_ls_weighting_scheme calc
_refine_ls_wR_factor_gt 0.1143
_refine_ls_wR_factor_ref 0.1223
_reflns_number_gt 2096
_reflns_number_total 2655
_reflns_threshold_expression >2sigma(I)
_cod_data_source_file jo6b02455_si_002.cif
_cod_data_source_block a
_cod_depositor_comments 'Adding full bibliography for 4032195.cif.'
_cod_original_cell_volume 765.3(6)
_cod_database_code 4032195

loop_
_symmetry_equiv_pos_as_xyz
'x, y, z'
'-x, -y, -z'

loop_
_atom_site_label
_atom_site_type_symbol
_atom_site_fract_x
_atom_site_fract_y
_atom_site_fract_z
_atom_site_U_iso_or_equiv
_atom_site_adp_type
_atom_site_occupancy
_atom_site_symmetry_multiplicity
_atom_site_calc_flag
_atom_site_refinement_flags
Cl1 Cl 0.33378(10) 1.15387(7) 0.05842(6) 0.0798(3) Uani 1 1 d .
N1 N 0.2215(2) 0.60010(16) 0.42538(14) 0.0414(4) Uani 1 1 d .
C13 C 0.2200(2) 0.5920(2) 0.62913(17) 0.0423(4) Uani 1 1 d .
H13 H 0.2056 0.6367 0.7133 0.051 Uiso 1 1 calc R
C16 C 0.2598(3) 0.4561(2) 0.37730(19) 0.0487(5) Uani 1 1 d .
H16 H 0.2723 0.4099 0.2928 0.058 Uiso 1 1 calc R
O3 O 0.2760(2) 0.44279(16) 0.78035(14) 0.0608(4) Uani 1 1 d .
C14 C 0.2609(2) 0.4509(2) 0.58193(18) 0.0440(5) Uani 1 1 d .
O2 O 0.3227(3) 0.23999(17) 0.62025(15) 0.0724(5) Uani 1 1 d .
C12 C 0.1995(2) 0.66985(19) 0.55199(17) 0.0410(4) Uani 1 1 d .
C15 C 0.2788(3) 0.3835(2) 0.45292(19) 0.0490(5) Uani 1 1 d .
H15 H 0.3042 0.2866 0.4199 0.059 Uiso 1 1 calc R
C6 C 0.3909(3) 1.0346(2) 0.22816(19) 0.0510(5) Uani 1 1 d .
H6 H 0.4743 1.1249 0.2781 0.061 Uiso 1 1 calc R
C8 C 0.2049(3) 0.6998(2) 0.37010(17) 0.0450(5) Uani 1 1 d .
C7 C 0.2124(3) 0.6618(2) 0.23792(18) 0.0508(5) Uani 1 1 d .
C17 C 0.2894(3) 0.3651(2) 0.6602(2) 0.0498(5) Uani 1 1 d .
C5 C 0.3612(3) 0.9235(2) 0.27169(18) 0.0500(5) Uani 1 1 d .
H5 H 0.4234 0.9398 0.3519 0.060 Uiso 1 1 calc R
O1 O 0.1965(3) 0.52995(17) 0.15942(13) 0.0709(5) Uani 1 1 d .
C10 C 0.1634(3) 0.8135(2) 0.57394(17) 0.0438(5) Uani 1 1 d .
C4 C 0.2391(3) 0.7875(2) 0.19700(17) 0.0470(5) Uani 1 1 d .
C11 C 0.1235(3) 0.9239(2) 0.69472(18) 0.0538(5) Uani 1 1 d .
H11A H 0.1147 1.0173 0.6879 0.081 Uiso 1 1 calc R
H11B H 0.2204 0.9426 0.7648 0.081 Uiso 1 1 calc R
H11C H 0.0098 0.8826 0.7091 0.081 Uiso 1 1 calc R
C9 C 0.1697(3) 0.8311(2) 0.46292(17) 0.0462(5) Uani 1 1 d .
H9 H 0.1530 0.9175 0.4513 0.055 Uiso 1 1 calc R
C3 C 0.1488(3) 0.7652(2) 0.07710(18) 0.0556(5) Uani 1 1 d .
H3 H 0.0697 0.6732 0.0250 0.067 Uiso 1 1 calc R
C1 C 0.2963(3) 1.0111(2) 0.11023(19) 0.0535(5) Uani 1 1 d .
C2 C 0.1748(3) 0.8772(3) 0.03434(19) 0.0587(6) Uani 1 1 d .
H2 H 0.1109 0.8625 -0.0449 0.070 Uiso 1 1 calc R
C19 C 0.3032(4) 0.3687(3) 0.8638(2) 0.0709(7) Uani 1 1 d .
H19A H 0.2111 0.2778 0.8336 0.106 Uiso 1 1 calc R
H19B H 0.2945 0.4354 0.9485 0.106 Uiso 1 1 calc R
H19C H 0.4222 0.3432 0.8653 0.106 Uiso 1 1 calc R

loop_
_atom_site_aniso_label
_atom_site_aniso_U_11
_atom_site_aniso_U_22
_atom_site_aniso_U_33
_atom_site_aniso_U_23
_atom_site_aniso_U_13
_atom_site_aniso_U_12
Cl1 0.1010(6) 0.0717(4) 0.0711(4) 0.0328(3) 0.0240(4) 0.0165(4)
N1 0.0324(8) 0.0379(8) 0.0393(8) 0.0021(6) 0.0067(6) 0.0049(6)
C13 0.0325(10) 0.0393(10) 0.0431(10) 0.0060(8) 0.0078(8) 0.0038(7)
C16 0.0424(11) 0.0389(10) 0.0476(11) -0.0001(9) 0.0129(9) 0.0070(8)
O3 0.0765(11) 0.0488(8) 0.0563(9) 0.0176(7) 0.0217(7) 0.0165(7)
C14 0.0312(10) 0.0382(10) 0.0499(11) 0.0066(8) 0.0078(8) 0.0035(8)
O2 0.0937(13) 0.0555(9) 0.0716(10) 0.0219(8) 0.0240(9) 0.0360(9)
C12 0.0301(9) 0.0379(10) 0.0397(10) 0.0020(8) 0.0062(7) 0.0034(7)
C15 0.0430(11) 0.0349(10) 0.0563(12) 0.0051(9) 0.0131(9) 0.0078(8)
C6 0.0401(11) 0.0487(11) 0.0492(11) 0.0053(9) 0.0105(9) 0.0076(9)
C8 0.0385(10) 0.0429(10) 0.0412(10) 0.0068(8) 0.0047(8) 0.0053(8)
C7 0.0445(11) 0.0504(12) 0.0412(10) 0.0043(9) 0.0057(8) 0.0071(9)
C17 0.0404(11) 0.0430(11) 0.0582(12) 0.0129(9) 0.0122(9) 0.0076(8)
C5 0.0407(11) 0.0556(12) 0.0404(10) 0.0076(9) 0.0036(8) 0.0114(9)
O1 0.1011(13) 0.0515(9) 0.0423(8) 0.0025(7) 0.0136(8) 0.0129(8)
C10 0.0365(10) 0.0407(10) 0.0413(10) 0.0052(8) 0.0038(8) 0.0081(8)
C4 0.0400(11) 0.0519(11) 0.0385(10) 0.0077(8) 0.0083(8) 0.0110(9)
C11 0.0605(13) 0.0431(11) 0.0480(11) 0.0065(9) 0.0137(10) 0.0168(9)
C9 0.0426(11) 0.0431(10) 0.0429(10) 0.0081(8) 0.0058(8) 0.0106(8)
C3 0.0515(13) 0.0579(13) 0.0385(10) 0.0052(9) 0.0038(9) 0.0026(10)
C1 0.0534(13) 0.0575(12) 0.0472(11) 0.0149(10) 0.0190(10) 0.0171(10)
C2 0.0601(14) 0.0699(14) 0.0368(10) 0.0151(10) 0.0047(9) 0.0117(11)
C19 0.0879(19) 0.0692(15) 0.0615(14) 0.0288(12) 0.0240(13) 0.0220(13)

loop_
_atom_type_symbol
_atom_type_description
_atom_type_scat_dispersion_real
_atom_type_scat_dispersion_imag
_atom_type_scat_source
C C 0.0033 0.0016 'International Tables Vol C Tables 4.2.6.8 and 6.1.1.4'
H H 0.0000 0.0000 'International Tables Vol C Tables 4.2.6.8 and 6.1.1.4'
N N 0.0061 0.0033 'International Tables Vol C Tables 4.2.6.8 and 6.1.1.4'
O O 0.0106 0.0060 'International Tables Vol C Tables 4.2.6.8 and 6.1.1.4'
Cl Cl 0.1484 0.1585 'International Tables Vol C Tables 4.2.6.8 and 6.1.1.4'

loop_
_geom_angle_atom_site_label_1
_geom_angle_atom_site_label_2
_geom_angle_atom_site_label_3
_geom_angle
C8 N1 C16 130.75(16)
C8 N1 C12 108.59(14)
C16 N1 C12 120.61(16)
C14 C13 C12 120.51(17)
C15 C16 N1 119.69(17)
C17 O3 C19 116.21(17)
C13 C14 C15 118.99(18)
C13 C14 C17 122.86(17)
C15 C14 C17 118.15(17)
C13 C12 C10 133.28(17)
C13 C12 N1 118.69(16)
C10 C12 N1 108.01(16)
C16 C15 C14 121.49(18)
C5 C6 C1 119.58(19)
N1 C8 C9 106.75(17)
N1 C8 C7 123.18(16)
C9 C8 C7 129.95(19)
O1 C7 C8 122.13(19)
O1 C7 C4 119.74(18)
C8 C7 C4 118.13(16)
O2 C17 O3 123.7(2)
O2 C17 C14 124.02(19)
O3 C17 C14 112.30(17)
C6 C5 C4 120.58(19)
C9 C10 C12 106.71(16)
C9 C10 C11 127.38(18)
C12 C10 C11 125.91(18)
C5 C4 C3 118.71(19)
C5 C4 C7 121.85(18)
C3 C4 C7 119.30(17)
C10 C9 C8 109.91(18)
C2 C3 C4 120.93(19)
C2 C1 C6 120.9(2)
C2 C1 Cl1 120.34(17)
C6 C1 Cl1 118.72(16)
C1 C2 C3 119.2(2)

loop_
_geom_bond_atom_site_label_1
_geom_bond_atom_site_label_2
_geom_bond_distance
Cl1 C1 1.735(2)
N1 C8 1.376(3)
N1 C16 1.383(2)
N1 C12 1.402(2)
C13 C14 1.365(3)
C13 C12 1.397(3)
C16 C15 1.339(3)
O3 C17 1.328(2)
O3 C19 1.436(3)
C14 C15 1.415(3)
C14 C17 1.480(3)
O2 C17 1.201(2)
C12 C10 1.398(3)
C6 C5 1.376(3)
C6 C1 1.377(3)
C8 C9 1.400(3)
C8 C7 1.445(3)
C7 O1 1.231(2)
C7 C4 1.486(3)
C5 C4 1.388(3)
C10 C9 1.377(3)
C10 C11 1.494(3)
C4 C3 1.389(3)
C3 C2 1.376(3)
C1 C2 1.376(3)
